data_7108508
loop_
_publ_author_name
'Qilong Zhu'
'Shengchang Xiang'
'Tianlu Sheng'
'Daqiang Yuan'
'Chaojun Shen'
'Chunhong Tan'
'Shengmin Hu'
'Xintao Wu'

_publ_section_title
;
 A series of goblet-like heterometallic pentanuclear [LnIIICuII4] clusters
 featuring ferromagnetic coupling and single-molecule magnet behavior
;
_journal_name_full Chem.Commun.
_journal_page_first 10736
_journal_paper_doi 10.1039/c2cc35935a
_journal_volume 48
_journal_year 2012
_chemical_formula_sum 'C18 H50 Cl2 Cu4 N7 O43 Tb'
_chemical_formula_weight 1536.63
_chemical_name_systematic
;
?
;
_space_group_IT_number 62
_symmetry_cell_setting orthorhombic
_symmetry_space_group_name_Hall '-P 2ac 2n'
_symmetry_space_group_name_H-M 'P n m a'
_atom_sites_solution_hydrogens geom
_atom_sites_solution_primary direct
_atom_sites_solution_secondary difmap
_audit_creation_method SHELXL-97
_cell_angle_alpha 90.00
_cell_angle_beta 90.00
_cell_angle_gamma 90.00
_cell_formula_units_Z 4
_cell_length_a 14.564(5)
_cell_length_b 20.278(6)
_cell_length_c 16.024(5)
_cell_measurement_reflns_used 4663
_cell_measurement_temperature 293(2)
_cell_measurement_theta_max 27.4526
_cell_measurement_theta_min 2.0085
_cell_volume 4732(3)
_computing_cell_refinement 'CrystalClear (Rigaku Inc., 2007)'
_computing_data_collection 'CrystalClear (Rigaku Inc., 2007)'
_computing_data_reduction 'CrystalClear (Rigaku Inc., 2007)'
_computing_structure_refinement 'SHELXL-97 (Sheldrick, 1997)'
_computing_structure_solution 'SHELXS-97 (Sheldrick, 1990)'
_diffrn_ambient_temperature 293(2)
_diffrn_measured_fraction_theta_full 0.998
_diffrn_measured_fraction_theta_max 0.998
_diffrn_radiation_monochromator graphite
_diffrn_radiation_source 'fine-focus sealed tube'
_diffrn_radiation_type MoK\a
_diffrn_radiation_wavelength 0.71073
_diffrn_reflns_av_R_equivalents 0.0407
_diffrn_reflns_av_sigmaI/netI 0.0302
_diffrn_reflns_limit_h_max 18
_diffrn_reflns_limit_h_min -18
_diffrn_reflns_limit_k_max 24
_diffrn_reflns_limit_k_min -26
_diffrn_reflns_limit_l_max 20
_diffrn_reflns_limit_l_min -20
_diffrn_reflns_number 35602
_diffrn_reflns_theta_full 27.45
_diffrn_reflns_theta_max 27.45
_diffrn_reflns_theta_min 2.01
_exptl_absorpt_coefficient_mu 3.487
_exptl_absorpt_correction_T_max 1.0000
_exptl_absorpt_correction_T_min 0.7267
_exptl_absorpt_correction_type multi-scan
_exptl_absorpt_process_details 'SADABS (Sheldrick, 1996)'
_exptl_crystal_colour Blue
_exptl_crystal_density_diffrn 2.157
_exptl_crystal_density_method 'not measured'
_exptl_crystal_description Block
_exptl_crystal_F_000 3064
_exptl_crystal_size_max 0.2400
_exptl_crystal_size_mid 0.1900
_exptl_crystal_size_min 0.1800
_refine_diff_density_max 1.087
_refine_diff_density_min -0.941
_refine_diff_density_rms 0.162
_refine_ls_extinction_method none
_refine_ls_goodness_of_fit_ref 1.172
_refine_ls_hydrogen_treatment constr
_refine_ls_matrix_type full
_refine_ls_number_parameters 376
_refine_ls_number_reflns 5548
_refine_ls_number_restraints 0
_refine_ls_restrained_S_all 1.172
_refine_ls_R_factor_all 0.0453
_refine_ls_R_factor_gt 0.0384
_refine_ls_shift/su_max 0.001
_refine_ls_shift/su_mean 0.000
_refine_ls_structure_factor_coef Fsqd
_refine_ls_weighting_details 'calc w=1/[\s^2^(Fo^2^)+(0.0602P)^2^+0.2785P] where P=(Fo^2^+2Fc^2^)/3'
_refine_ls_weighting_scheme calc
_refine_ls_wR_factor_gt 0.1032
_refine_ls_wR_factor_ref 0.1120
_reflns_number_gt 5030
_reflns_number_total 5548
_reflns_threshold_expression >2sigma(I)
_cod_data_source_file c2cc35935a.txt
_cod_data_source_block a2
_cod_depositor_comments
;
The following automatic conversions were performed:

'_symmetry_cell_setting' value 'Orthorhombic' changed to
'orthorhombic' according to the built-in table from CIF Core
dictionary named 'cif_core.dic' version 2.4.1 from 2010-06-29.

Automatic conversion script
Id: cif_fix_values 1715 2011-07-08 13:25:40Z adriana 
;
_cod_original_cell_volume 4732(2)
_cod_original_sg_symbol_H-M Pnma
_cod_database_code 7108508

loop_
_symmetry_equiv_pos_as_xyz
'x, y, z'
'-x+1/2, -y, z+1/2'
'-x, y+1/2, -z'
'x+1/2, -y+1/2, -z+1/2'
'-x, -y, -z'
'x-1/2, y, -z-1/2'
'x, -y-1/2, z'
'-x-1/2, y-1/2, z-1/2'

loop_
_atom_site_label
_atom_site_type_symbol
_atom_site_fract_x
_atom_site_fract_y
_atom_site_fract_z
_atom_site_U_iso_or_equiv
_atom_site_adp_type
_atom_site_occupancy
_atom_site_symmetry_multiplicity
_atom_site_calc_flag
_atom_site_refinement_flags
_atom_site_disorder_assembly
_atom_site_disorder_group
Tb1 Tb 0.127922(18) 0.7500 0.103246(15) 0.02720(10) Uani 1 2 d S . .
Cu1 Cu 0.02343(5) 0.7500 -0.09214(4) 0.02676(16) Uani 1 2 d S . .
Cu2 Cu -0.04586(3) 0.64262(2) 0.03041(3) 0.02589(13) Uani 1 1 d . . .
Cu3 Cu -0.10816(5) 0.7500 0.15138(4) 0.02700(15) Uani 1 2 d S . .
Cl1 Cl 0.42222(9) 0.55128(7) 0.20330(9) 0.0593(4) Uani 1 1 d . . .
C1 C -0.2669(3) 0.54510(19) -0.0653(2) 0.0323(8) Uani 1 1 d . . .
C2 C -0.3208(3) 0.6177(2) -0.1762(3) 0.0378(9) Uani 1 1 d . . .
C3 C -0.3950(3) 0.6204(2) -0.0399(3) 0.0413(10) Uani 1 1 d . . .
C4 C -0.1873(3) 0.5474(2) -0.2018(2) 0.0358(9) Uani 1 1 d . . .
H4A H -0.2158 0.5316 -0.2527 0.043 Uiso 1 1 calc R . .
H4B H -0.1569 0.5103 -0.1754 0.043 Uiso 1 1 calc R . .
C5 C -0.1158(3) 0.5990(2) -0.2241(3) 0.0386(10) Uani 1 1 d . . .
H5A H -0.0690 0.5783 -0.2582 0.046 Uiso 1 1 calc R . .
H5B H -0.1451 0.6327 -0.2579 0.046 Uiso 1 1 calc R . .
C6 C -0.0691(3) 0.63246(18) -0.1510(2) 0.0293(8) Uani 1 1 d . . .
C7 C -0.3380(3) 0.5518(2) 0.0741(3) 0.0368(9) Uani 1 1 d . . .
H7A H -0.2981 0.5140 0.0818 0.044 Uiso 1 1 calc R . .
H7B H -0.4004 0.5377 0.0852 0.044 Uiso 1 1 calc R . .
C8 C -0.3116(3) 0.6048(2) 0.1365(3) 0.0365(9) Uani 1 1 d . . .
H8A H -0.3571 0.6397 0.1338 0.044 Uiso 1 1 calc R . .
H8B H -0.3146 0.5859 0.1921 0.044 Uiso 1 1 calc R . .
C9 C -0.2186(3) 0.63508(19) 0.1251(2) 0.0294(8) Uani 1 1 d . . .
N1 N -0.3851(3) 0.6403(2) -0.1218(3) 0.0432(9) Uani 1 1 d . . .
H1A H -0.4229 0.6695 -0.1400 0.052 Uiso 1 1 calc R . .
N2 N -0.2596(2) 0.57237(16) -0.1452(2) 0.0325(7) Uani 1 1 d . . .
N3 N -0.3315(2) 0.57405(17) -0.0135(2) 0.0350(7) Uani 1 1 d . . .
N4 N -0.2062(3) 0.7500 -0.0375(3) 0.0299(10) Uani 1 2 d S . .
O1 O -0.2199(2) 0.49850(14) -0.04389(18) 0.0390(7) Uani 1 1 d . . .
O1W O -0.5036(4) 0.7500 -0.1666(3) 0.0508(12) Uani 1 2 d S . .
O2 O -0.3167(3) 0.63630(16) -0.2484(2) 0.0504(8) Uani 1 1 d . . .
O2W O -0.0172(5) 0.7500 0.3788(4) 0.0814(19) Uani 1 2 d S . .
O3 O -0.4551(2) 0.64139(19) 0.0047(3) 0.0560(9) Uani 1 1 d . . .
O3WA O 0.1422(9) 0.5769(7) -0.0881(8) 0.065(3) Uani 0.50 1 d P A 1
O3WB O 0.1840(8) 0.5959(6) -0.0836(8) 0.055(3) Uani 0.50 1 d P B 2
O4 O -0.0792(2) 0.60711(14) -0.07937(17) 0.0337(6) Uani 1 1 d . . .
O4WA O 0.3729(8) 0.6658(7) -0.0686(9) 0.100(4) Uani 0.50 1 d P . .
O4WB O 0.3515(9) 0.6282(8) -0.0172(15) 0.158(7) Uani 0.50 1 d P . .
O5 O -0.0239(2) 0.68348(14) -0.16863(17) 0.0349(6) Uani 1 1 d . . .
O6 O -0.16480(19) 0.61113(13) 0.07252(17) 0.0316(6) Uani 1 1 d . . .
O7 O -0.2016(2) 0.68417(14) 0.17261(19) 0.0376(7) Uani 1 1 d . . .
O8 O 0.06569(18) 0.68485(13) -0.01036(16) 0.0272(5) Uani 1 1 d . . .
H8C H 0.1101 0.6535 -0.0335 0.033 Uiso 1 1 calc R . .
O9 O -0.01030(17) 0.68550(12) 0.13702(15) 0.0261(5) Uani 1 1 d . . .
H9A H -0.0029 0.6550 0.1840 0.031 Uiso 1 1 calc R . .
O10 O 0.0232(3) 0.54199(17) 0.0798(2) 0.0555(9) Uani 1 1 d . . .
H10A H 0.0325 0.5146 0.0405 0.067 Uiso 1 1 d R . .
H10B H -0.0197 0.5298 0.1121 0.067 Uiso 1 1 d R . .
O11 O 0.1675(3) 0.7500 -0.1610(3) 0.0401(10) Uani 1 2 d S . .
H11 H 0.1787 0.7152 -0.1887 0.048 Uiso 1 1 d R . .
O12 O 0.2842(4) 0.7500 0.1624(3) 0.0757(19) Uani 1 2 d S . .
H12 H 0.2972 0.7835 0.1919 0.091 Uiso 1 1 d R . .
O13 O 0.2431(3) 0.7500 -0.0048(3) 0.0579(14) Uani 1 2 d S . .
H13A H 0.2310 0.7500 -0.0567 0.069 Uiso 1 2 d SR . .
H13B H 0.2952 0.7500 0.0003 0.069 Uiso 1 2 d SR . .
O14 O 0.1245(3) 0.7500 0.2535(3) 0.0432(11) Uani 1 2 d S . .
H14A H 0.0778 0.7500 0.2854 0.052 Uiso 1 2 d SR . .
H14B H 0.1763 0.7500 0.2792 0.052 Uiso 1 2 d SR . .
O15 O 0.1769(3) 0.63658(17) 0.1269(2) 0.0569(10) Uani 1 1 d . . .
H15A H 0.2346 0.6315 0.1225 0.068 Uiso 1 1 d R . .
H15B H 0.1392 0.6084 0.1078 0.068 Uiso 1 1 d R . .
O16 O -0.2088(4) 0.7500 -0.1111(3) 0.080(2) Uani 1 2 d S . .
O17 O -0.1226(3) 0.7500 -0.0010(3) 0.0320(9) Uani 1 2 d S . .
O18 O -0.2719(4) 0.7500 0.0083(3) 0.0697(17) Uani 1 2 d S . .
O19 O 0.4513(3) 0.5061(2) 0.1424(3) 0.0905(17) Uani 1 1 d . . .
O20 O 0.4930(3) 0.5938(2) 0.2274(3) 0.0798(14) Uani 1 1 d . . .
O21 O 0.3476(5) 0.5835(5) 0.1776(7) 0.217(6) Uani 1 1 d . . .
O22 O 0.3963(7) 0.5150(4) 0.2760(4) 0.176(4) Uani 1 1 d . . .

loop_
_atom_site_aniso_label
_atom_site_aniso_U_11
_atom_site_aniso_U_22
_atom_site_aniso_U_33
_atom_site_aniso_U_23
_atom_site_aniso_U_13
_atom_site_aniso_U_12
Tb1 0.02531(16) 0.03175(16) 0.02453(15) 0.000 -0.00296(9) 0.000
Cu1 0.0293(4) 0.0273(3) 0.0236(3) 0.000 -0.0012(2) 0.000
Cu2 0.0268(3) 0.0275(2) 0.0234(2) -0.00195(17) 0.00037(17) -0.00180(17)
Cu3 0.0284(3) 0.0257(3) 0.0269(3) 0.000 0.0049(3) 0.000
Cl1 0.0366(6) 0.0712(8) 0.0700(8) -0.0342(7) 0.0042(6) -0.0087(6)
C1 0.034(2) 0.0311(19) 0.032(2) -0.0028(16) -0.0028(16) -0.0066(16)
C2 0.041(2) 0.035(2) 0.038(2) 0.0009(18) -0.0118(18) -0.0008(18)
C3 0.033(2) 0.043(2) 0.047(3) 0.000(2) -0.0045(19) -0.0035(19)
C4 0.043(2) 0.035(2) 0.0288(19) -0.0042(17) -0.0081(17) -0.0035(18)
C5 0.045(3) 0.045(2) 0.026(2) -0.0042(18) -0.0032(17) -0.0051(19)
C6 0.031(2) 0.0287(18) 0.0279(18) -0.0043(16) -0.0004(15) 0.0033(15)
C7 0.036(2) 0.037(2) 0.037(2) 0.0016(19) 0.0051(18) -0.0087(18)
C8 0.031(2) 0.043(2) 0.035(2) 0.0016(19) 0.0051(17) -0.0044(18)
C9 0.034(2) 0.0276(18) 0.0269(18) 0.0044(15) 0.0012(16) -0.0003(16)
N1 0.042(2) 0.042(2) 0.046(2) 0.0021(18) -0.0070(17) 0.0094(17)
N2 0.0332(18) 0.0343(17) 0.0300(17) 0.0028(14) -0.0044(14) -0.0016(14)
N3 0.0319(18) 0.0360(18) 0.0372(18) 0.0016(15) -0.0023(15) -0.0005(14)
N4 0.035(3) 0.024(2) 0.031(2) 0.000 0.0081(19) 0.000
O1 0.0477(18) 0.0325(14) 0.0368(15) 0.0056(12) -0.0034(14) 0.0031(13)
O1W 0.055(3) 0.063(3) 0.035(2) 0.000 -0.008(2) 0.000
O2 0.067(2) 0.0488(19) 0.0358(17) 0.0065(15) -0.0109(16) 0.0070(17)
O2W 0.077(5) 0.075(4) 0.093(5) 0.000 0.003(4) 0.000
O3 0.0349(19) 0.073(3) 0.060(2) 0.0003(19) 0.0048(16) 0.0102(17)
O3WA 0.080(9) 0.072(9) 0.042(5) 0.002(5) 0.001(6) 0.030(6)
O3WB 0.064(8) 0.052(6) 0.048(5) -0.001(4) 0.008(6) 0.017(5)
O4 0.0413(17) 0.0344(14) 0.0254(13) -0.0001(12) -0.0029(12) -0.0066(12)
O4WA 0.073(8) 0.111(10) 0.118(10) 0.018(8) -0.001(6) 0.009(7)
O4WB 0.070(9) 0.123(12) 0.28(2) 0.010(14) -0.031(12) 0.001(8)
O5 0.0417(16) 0.0352(15) 0.0278(13) -0.0021(12) 0.0006(12) -0.0084(13)
O6 0.0293(15) 0.0344(14) 0.0313(14) -0.0058(12) 0.0026(11) -0.0032(11)
O7 0.0398(17) 0.0330(14) 0.0399(16) -0.0048(13) 0.0148(13) -0.0087(12)
O8 0.0247(13) 0.0312(13) 0.0256(12) 0.0007(11) -0.0005(10) 0.0030(10)
O9 0.0291(14) 0.0248(12) 0.0245(12) -0.0008(10) -0.0029(10) 0.0007(10)
O10 0.064(2) 0.0405(18) 0.062(2) 0.0033(17) 0.0107(19) 0.0155(17)
O11 0.050(3) 0.038(2) 0.033(2) 0.000 0.0081(19) 0.000
O12 0.039(3) 0.154(6) 0.034(2) 0.000 -0.011(2) 0.000
O13 0.029(2) 0.105(4) 0.040(3) 0.000 -0.0004(19) 0.000
O14 0.037(3) 0.059(3) 0.033(2) 0.000 -0.0085(18) 0.000
O15 0.061(2) 0.0464(19) 0.063(2) -0.0048(18) -0.0161(19) 0.0220(17)
O16 0.038(3) 0.163(7) 0.038(3) 0.000 -0.005(2) 0.000
O17 0.029(2) 0.031(2) 0.036(2) 0.000 -0.0050(16) 0.000
O18 0.032(3) 0.128(5) 0.050(3) 0.000 0.004(2) 0.000
O19 0.074(3) 0.095(3) 0.103(4) -0.059(3) 0.034(3) -0.033(3)
O20 0.063(3) 0.102(3) 0.074(3) -0.048(2) 0.019(2) -0.039(2)
O21 0.123(6) 0.211(9) 0.318(12) -0.153(9) -0.131(7) 0.112(6)
O22 0.242(9) 0.192(7) 0.092(4) -0.040(5) 0.056(5) -0.154(7)

loop_
_atom_type_symbol
_atom_type_description
_atom_type_scat_dispersion_real
_atom_type_scat_dispersion_imag
_atom_type_scat_source
C C 0.0033 0.0016 'International Tables Vol C Tables 4.2.6.8 and 6.1.1.4'
H H 0.0000 0.0000 'International Tables Vol C Tables 4.2.6.8 and 6.1.1.4'
N N 0.0061 0.0033 'International Tables Vol C Tables 4.2.6.8 and 6.1.1.4'
O O 0.0106 0.0060 'International Tables Vol C Tables 4.2.6.8 and 6.1.1.4'
Cl Cl 0.1484 0.1585 'International Tables Vol C Tables 4.2.6.8 and 6.1.1.4'
Cu Cu 0.3201 1.2651 'International Tables Vol C Tables 4.2.6.8 and 6.1.1.4'
Tb Tb -0.1723 4.1537 'International Tables Vol C Tables 4.2.6.8 and 6.1.1.4'

loop_
_geom_angle_atom_site_label_1
_geom_angle_atom_site_label_2
_geom_angle_atom_site_label_3
_geom_angle
_geom_angle_site_symmetry_1
_geom_angle_site_symmetry_3
O14 Tb1 O13 137.11(15) . .
O14 Tb1 O8 137.96(8) . .
O13 Tb1 O8 73.79(11) . .
O14 Tb1 O8 137.96(8) . 7_575
O13 Tb1 O8 73.79(11) . 7_575
O8 Tb1 O8 66.02(12) . 7_575
O14 Tb1 O15 81.41(10) . 7_575
O13 Tb1 O15 84.72(11) . 7_575
O8 Tb1 O15 137.75(11) . 7_575
O8 Tb1 O15 73.27(11) 7_575 7_575
O14 Tb1 O15 81.41(10) . .
O13 Tb1 O15 84.72(11) . .
O8 Tb1 O15 73.27(11) . .
O8 Tb1 O15 137.75(11) 7_575 .
O15 Tb1 O15 141.27(19) 7_575 .
O14 Tb1 O9 76.30(10) . .
O13 Tb1 O9 136.64(9) . .
O8 Tb1 O9 64.52(8) . .
O8 Tb1 O9 98.56(9) 7_575 .
O15 Tb1 O9 134.97(12) 7_575 .
O15 Tb1 O9 72.78(12) . .
O14 Tb1 O9 76.30(10) . 7_575
O13 Tb1 O9 136.64(9) . 7_575
O8 Tb1 O9 98.56(9) . 7_575
O8 Tb1 O9 64.52(8) 7_575 7_575
O15 Tb1 O9 72.78(12) 7_575 7_575
O15 Tb1 O9 134.97(12) . 7_575
O9 Tb1 O9 64.21(12) . 7_575
O14 Tb1 O12 68.59(16) . .
O13 Tb1 O12 68.51(16) . .
O8 Tb1 O12 129.31(11) . .
O8 Tb1 O12 129.31(11) 7_575 .
O15 Tb1 O12 70.72(10) 7_575 .
O15 Tb1 O12 70.72(10) . .
O9 Tb1 O12 132.12(10) . .
O9 Tb1 O12 132.12(10) 7_575 .
O14 Tb1 Cu1 152.88(10) . .
O13 Tb1 Cu1 70.01(12) . .
O8 Tb1 Cu1 33.02(6) . .
O8 Tb1 Cu1 33.02(6) 7_575 .
O15 Tb1 Cu1 105.54(9) 7_575 .
O15 Tb1 Cu1 105.54(9) . .
O9 Tb1 Cu1 80.80(6) . .
O9 Tb1 Cu1 80.80(6) 7_575 .
O12 Tb1 Cu1 138.52(12) . .
O14 Tb1 Cu3 76.16(10) . .
O13 Tb1 Cu3 146.73(11) . .
O8 Tb1 Cu3 78.44(6) . .
O8 Tb1 Cu3 78.44(6) 7_575 .
O15 Tb1 Cu3 104.58(10) 7_575 .
O15 Tb1 Cu3 104.58(10) . .
O9 Tb1 Cu3 32.19(6) . .
O9 Tb1 Cu3 32.19(6) 7_575 .
O12 Tb1 Cu3 144.76(12) . .
Cu1 Tb1 Cu3 76.72(2) . .
O14 Tb1 Cu2 108.36(8) . .
O13 Tb1 Cu2 105.12(9) . .
O8 Tb1 Cu2 31.73(6) . .
O8 Tb1 Cu2 79.65(6) 7_575 .
O15 Tb1 Cu2 147.32(10) 7_575 .
O15 Tb1 Cu2 71.34(10) . .
O9 Tb1 Cu2 32.86(6) . .
O9 Tb1 Cu2 79.31(6) 7_575 .
O12 Tb1 Cu2 141.947(15) . .
Cu1 Tb1 Cu2 52.440(12) . .
Cu3 Tb1 Cu2 51.244(17) . .
O5 Cu1 O5 87.63(17) 7_575 .
O5 Cu1 O8 93.72(12) 7_575 7_575
O5 Cu1 O8 176.63(11) . 7_575
O5 Cu1 O8 176.63(11) 7_575 .
O5 Cu1 O8 93.72(12) . .
O8 Cu1 O8 84.76(16) 7_575 .
O5 Cu1 O11 91.16(12) 7_575 .
O5 Cu1 O11 91.16(12) . .
O8 Cu1 O11 91.90(11) 7_575 .
O8 Cu1 O11 91.90(11) . .
O5 Cu1 Tb1 136.08(9) 7_575 .
O5 Cu1 Tb1 136.08(9) . .
O8 Cu1 Tb1 42.39(8) 7_575 .
O8 Cu1 Tb1 42.39(8) . .
O11 Cu1 Tb1 91.80(11) . .
O8 Cu2 O4 93.84(11) . .
O8 Cu2 O6 172.87(11) . .
O4 Cu2 O6 88.31(12) . .
O8 Cu2 O9 83.02(11) . .
O4 Cu2 O9 175.37(11) . .
O6 Cu2 O9 94.41(11) . .
O8 Cu2 O10 97.70(12) . .
O4 Cu2 O10 94.99(13) . .
O6 Cu2 O10 88.87(13) . .
O9 Cu2 O10 88.83(12) . .
O8 Cu2 Cu3 98.46(8) . .
O4 Cu2 Cu3 139.24(9) . .
O6 Cu2 Cu3 75.64(8) . .
O9 Cu2 Cu3 38.65(8) . .
O10 Cu2 Cu3 121.32(9) . .
O8 Cu2 Tb1 40.86(8) . .
O4 Cu2 Tb1 134.34(9) . .
O6 Cu2 Tb1 135.84(8) . .
O9 Cu2 Tb1 42.25(7) . .
O10 Cu2 Tb1 96.56(10) . .
Cu3 Cu2 Tb1 64.16(2) . .
O7 Cu3 O7 87.16(18) . 7_575
O7 Cu3 O9 176.17(12) . 7_575
O7 Cu3 O9 94.13(12) 7_575 7_575
O7 Cu3 O9 94.13(12) . .
O7 Cu3 O9 176.17(12) 7_575 .
O9 Cu3 O9 84.35(15) 7_575 .
O7 Cu3 Cu2 144.30(10) . 7_575
O7 Cu3 Cu2 80.14(9) 7_575 7_575
O9 Cu3 Cu2 39.53(7) 7_575 7_575
O9 Cu3 Cu2 100.74(8) . 7_575
O7 Cu3 Cu2 80.14(9) . .
O7 Cu3 Cu2 144.30(10) 7_575 .
O9 Cu3 Cu2 100.74(8) 7_575 .
O9 Cu3 Cu2 39.53(7) . .
Cu2 Cu3 Cu2 90.99(3) 7_575 .
O7 Cu3 Tb1 136.40(9) . .
O7 Cu3 Tb1 136.40(9) 7_575 .
O9 Cu3 Tb1 42.29(8) 7_575 .
O9 Cu3 Tb1 42.29(8) . .
Cu2 Cu3 Tb1 64.600(15) 7_575 .
Cu2 Cu3 Tb1 64.600(15) . .
O21 Cl1 O20 112.6(5) . .
O21 Cl1 O19 110.5(4) . .
O20 Cl1 O19 111.8(3) . .
O21 Cl1 O22 106.8(7) . .
O20 Cl1 O22 106.7(4) . .
O19 Cl1 O22 108.1(4) . .
O1 C1 N3 122.9(4) . .
O1 C1 N2 121.5(4) . .
N3 C1 N2 115.6(3) . .
O2 C2 N1 122.5(4) . .
O2 C2 N2 121.3(4) . .
N1 C2 N2 116.2(4) . .
O3 C3 N1 122.4(4) . .
O3 C3 N3 122.9(4) . .
N1 C3 N3 114.8(4) . .
N2 C4 C5 113.4(3) . .
C6 C5 C4 115.8(3) . .
O5 C6 O4 126.7(4) . .
O5 C6 C5 115.5(3) . .
O4 C6 C5 117.8(4) . .
N3 C7 C8 113.2(3) . .
C9 C8 C7 116.0(4) . .
O6 C9 O7 125.7(4) . .
O6 C9 C8 119.3(4) . .
O7 C9 C8 115.0(3) . .
C2 N1 C3 125.7(4) . .
C2 N2 C1 123.1(4) . .
C2 N2 C4 118.1(3) . .
C1 N2 C4 118.6(3) . .
C3 N3 C1 123.9(4) . .
C3 N3 C7 117.1(4) . .
C1 N3 C7 118.9(3) . .
O16 N4 O18 125.6(6) . .
O16 N4 O17 117.6(5) . .
O18 N4 O17 116.8(5) . .
C6 O4 Cu2 129.4(3) . .
C6 O5 Cu1 127.8(3) . .
C9 O6 Cu2 131.2(3) . .
C9 O7 Cu3 124.7(3) . .
Cu2 O8 Cu1 104.98(12) . .
Cu2 O8 Tb1 107.41(11) . .
Cu1 O8 Tb1 104.60(11) . .
Cu3 O9 Cu2 101.82(11) . .
Cu3 O9 Tb1 105.52(11) . .
Cu2 O9 Tb1 104.89(11) . .

loop_
_geom_bond_atom_site_label_1
_geom_bond_atom_site_label_2
_geom_bond_distance
_geom_bond_site_symmetry_2
Tb1 O14 2.408(4) .
Tb1 O13 2.410(5) .
Tb1 O8 2.425(3) .
Tb1 O8 2.425(3) 7_575
Tb1 O15 2.438(3) 7_575
Tb1 O15 2.438(3) .
Tb1 O9 2.461(3) .
Tb1 O9 2.461(3) 7_575
Tb1 O12 2.466(5) .
Tb1 Cu1 3.4811(11) .
Tb1 Cu3 3.5237(13) .
Tb1 Cu2 3.5368(9) .
Cu1 O5 1.948(3) 7_575
Cu1 O5 1.948(3) .
Cu1 O8 1.960(3) 7_575
Cu1 O8 1.960(3) .
Cu1 O11 2.371(4) .
Cu2 O8 1.949(3) .
Cu2 O4 1.962(3) .
Cu2 O6 1.966(3) .
Cu2 O9 1.986(2) .
Cu2 O10 2.409(3) .
Cu2 Cu3 3.0532(9) .
Cu3 O7 1.936(3) .
Cu3 O7 1.936(3) 7_575
Cu3 O9 1.948(3) 7_575
Cu3 O9 1.948(3) .
Cu3 Cu2 3.0532(9) 7_575
Cl1 O21 1.333(6) .
Cl1 O20 1.398(4) .
Cl1 O19 1.403(4) .
Cl1 O22 1.429(7) .
C1 O1 1.216(5) .
C1 N3 1.385(5) .
C1 N2 1.400(5) .
C2 O2 1.218(5) .
C2 N1 1.358(6) .
C2 N2 1.372(5) .
C3 O3 1.207(6) .
C3 N1 1.381(6) .
C3 N3 1.384(6) .
C4 N2 1.479(5) .
C4 C5 1.519(6) .
C5 C6 1.514(5) .
C6 O5 1.258(5) .
C6 O4 1.267(5) .
C7 N3 1.477(6) .
C7 C8 1.518(6) .
C8 C9 1.498(6) .
C9 O6 1.249(5) .
C9 O7 1.277(5) .
N4 O16 1.179(7) .
N4 O18 1.206(7) .
N4 O17 1.351(6) .
O4WA O4WB 1.17(2) .
